data_7237292
loop_
_publ_author_name
'Liu, Xiang-Yang'
'Ge, Hui-Ting'
'Zhao, Yue'
'Zhao, Danli'
'Fan, Jian'
'Liao, Liang-Sheng'

_publ_section_title
;
 Novel carbazole derivatives designed by an ortho-linkage strategy for
 efficient phosphorescent organic light-emitting diodes
;
_journal_issue 15
_journal_name_full 'Journal of Materials Chemistry C'
_journal_page_first 4300
_journal_paper_doi 10.1039/C8TC00630J
_journal_volume 6
_journal_year 2018
_chemical_formula_sum 'C25 H16 N2'
_chemical_formula_weight 344.40
_space_group_crystal_system monoclinic
_space_group_IT_number 14
_space_group_name_Hall '-P 2yn'
_space_group_name_H-M_alt 'P 1 21/n 1'
_atom_sites_solution_hydrogens geom
_audit_creation_method SHELXL-2014/7
_audit_update_record
;
2018-02-02 deposited with the CCDC.
2018-03-14 downloaded from the CCDC.
;
_cell_angle_alpha 90
_cell_angle_beta 107.419(5)
_cell_angle_gamma 90
_cell_formula_units_Z 4
_cell_length_a 11.544(4)
_cell_length_b 11.822(4)
_cell_length_c 16.267(5)
_cell_measurement_reflns_used 3024
_cell_measurement_temperature 296(2)
_cell_measurement_theta_max 23.62
_cell_measurement_theta_min 2.53
_cell_volume 2118.2(12)
_computing_cell_refinement 'Bruker SAINT'
_computing_data_collection 'Bruker APEX2'
_computing_data_reduction 'Bruker SAINT'
_computing_molecular_graphics 'Bruker SHELXTL'
_computing_publication_material 'Bruker SHELXTL'
_computing_structure_refinement 'SHELXL-2014 (Sheldrick 2014)'
_computing_structure_solution 'SHELXS-97 (Sheldrick 2008)'
_diffrn_ambient_temperature 296(2)
_diffrn_measured_fraction_theta_full 0.994
_diffrn_measured_fraction_theta_max 0.994
_diffrn_measurement_device_type 'Bruker APEX-II CCD'
_diffrn_measurement_method '\f and \w scans'
_diffrn_radiation_type MoK\a
_diffrn_radiation_wavelength 0.71073
_diffrn_reflns_av_R_equivalents 0.0466
_diffrn_reflns_av_unetI/netI 0.0460
_diffrn_reflns_Laue_measured_fraction_full 0.994
_diffrn_reflns_Laue_measured_fraction_max 0.994
_diffrn_reflns_limit_h_max 13
_diffrn_reflns_limit_h_min -13
_diffrn_reflns_limit_k_max 14
_diffrn_reflns_limit_k_min -9
_diffrn_reflns_limit_l_max 19
_diffrn_reflns_limit_l_min -19
_diffrn_reflns_number 15142
_diffrn_reflns_point_group_measured_fraction_full 0.994
_diffrn_reflns_point_group_measured_fraction_max 0.994
_diffrn_reflns_theta_full 25.009
_diffrn_reflns_theta_max 25.009
_diffrn_reflns_theta_min 2.166
_exptl_absorpt_coefficient_mu 0.064
_exptl_crystal_density_diffrn 1.080
_exptl_crystal_F_000 720
_exptl_crystal_size_max 0.270
_exptl_crystal_size_mid 0.250
_exptl_crystal_size_min 0.220
_refine_diff_density_max 0.649
_refine_diff_density_min -0.156
_refine_diff_density_rms 0.045
_refine_ls_extinction_method none
_refine_ls_goodness_of_fit_ref 1.065
_refine_ls_hydrogen_treatment constr
_refine_ls_matrix_type full
_refine_ls_number_parameters 244
_refine_ls_number_reflns 3715
_refine_ls_number_restraints 0
_refine_ls_restrained_S_all 1.065
_refine_ls_R_factor_all 0.0874
_refine_ls_R_factor_gt 0.0580
_refine_ls_shift/su_max 0.001
_refine_ls_shift/su_mean 0.000
_refine_ls_structure_factor_coef Fsqd
_refine_ls_weighting_details 'w=1/[\s^2^(Fo^2^)+(0.1233P)^2^+0.4625P] where P=(Fo^2^+2Fc^2^)/3'
_refine_ls_weighting_scheme calc
_refine_ls_wR_factor_gt 0.1864
_refine_ls_wR_factor_ref 0.2215
_reflns_Friedel_coverage 0.000
_reflns_number_gt 2492
_reflns_number_total 3715
_reflns_threshold_expression 'I > 2\s(I)'
_cod_data_source_file c8tc00630j2.cif
_cod_data_source_block mo_20170503fj_2_0m_a_sq
_cod_original_sg_symbol_H-M 'P 21/n'
_cod_database_code 7237292
_shelx_shelxl_version_number 2014/7
_shelx_space_group_comment
;
The symmetry employed for this shelxl refinement is uniquely defined
by the following loop, which should always be used as a source of
symmetry information in preference to the above space-group names.
They are only intended as comments.
;
_shelx_estimated_absorpt_t_min 0.983
_shelx_estimated_absorpt_t_max 0.986

loop_
_space_group_symop_operation_xyz
'x, y, z'
'-x+1/2, y+1/2, -z+1/2'
'-x, -y, -z'
'x-1/2, -y-1/2, z-1/2'

loop_
_atom_site_label
_atom_site_type_symbol
_atom_site_fract_x
_atom_site_fract_y
_atom_site_fract_z
_atom_site_U_iso_or_equiv
_atom_site_adp_type
_atom_site_occupancy
_atom_site_site_symmetry_order
_atom_site_calc_flag
_atom_site_refinement_flags_posn
_atom_site_refinement_flags_adp
C1 C 0.1236(3) 0.5077(2) 0.22667(17) 0.0594(7) Uani 1 1 d . .
H1 H 0.1768 0.5564 0.2111 0.071 Uiso 1 1 calc R U
C2 C 0.0013(3) 0.5198(3) 0.1934(2) 0.0725(9) Uani 1 1 d . .
H2 H -0.0296 0.5771 0.1537 0.087 Uiso 1 1 calc R U
C3 C -0.0792(3) 0.4476(3) 0.2178(2) 0.0776(9) Uani 1 1 d . .
H3 H -0.1624 0.4587 0.1949 0.093 Uiso 1 1 calc R U
C4 C -0.0368(3) 0.3607(3) 0.27509(19) 0.0662(8) Uani 1 1 d . .
H4 H -0.0906 0.3127 0.2907 0.079 Uiso 1 1 calc R U
C5 C 0.0872(3) 0.3459(2) 0.30907(16) 0.0548(7) Uani 1 1 d . .
C6 C 0.1665(2) 0.4196(2) 0.28506(15) 0.0520(7) Uani 1 1 d . .
C7 C 0.1627(2) 0.2642(2) 0.36791(16) 0.0548(7) Uani 1 1 d . .
C8 C 0.1389(3) 0.1726(3) 0.41402(19) 0.0673(8) Uani 1 1 d . .
H8 H 0.0594 0.1513 0.4086 0.081 Uiso 1 1 calc R U
C9 C 0.2335(3) 0.1147(3) 0.4670(2) 0.0762(9) Uani 1 1 d . .
H9 H 0.2177 0.0526 0.4971 0.091 Uiso 1 1 calc R U
C10 C 0.3540(3) 0.1456(3) 0.47755(19) 0.0697(8) Uani 1 1 d . .
H10 H 0.4170 0.1060 0.5159 0.084 Uiso 1 1 calc R U
C11 C 0.3795(3) 0.2351(2) 0.43100(17) 0.0609(7) Uani 1 1 d . .
H11 H 0.4592 0.2554 0.4362 0.073 Uiso 1 1 calc R U
C12 C 0.2834(2) 0.2932(2) 0.37670(15) 0.0518(7) Uani 1 1 d . .
C13 C 0.3912(2) 0.4371(2) 0.31188(15) 0.0526(6) Uani 1 1 d . .
C14 C 0.4496(3) 0.3779(3) 0.26339(18) 0.0672(8) Uani 1 1 d . .
H14 H 0.4232 0.3058 0.2435 0.081 Uiso 1 1 calc R U
C15 C 0.5477(3) 0.4256(3) 0.2442(2) 0.0792(10) Uani 1 1 d . .
H15 H 0.5878 0.3855 0.2116 0.095 Uiso 1 1 calc R U
C16 C 0.5859(3) 0.5322(3) 0.2732(2) 0.0789(10) Uani 1 1 d . .
H16 H 0.6513 0.5648 0.2597 0.095 Uiso 1 1 calc R U
C17 C 0.5270(3) 0.5915(3) 0.32281(18) 0.0648(8) Uani 1 1 d . .
H17 H 0.5536 0.6636 0.3425 0.078 Uiso 1 1 calc R U
C18 C 0.4291(2) 0.5445(2) 0.34323(15) 0.0501(6) Uani 1 1 d . .
C19 C 0.3700(2) 0.6096(2) 0.39801(15) 0.0480(6) Uani 1 1 d . .
C20 C 0.3453(2) 0.5605(2) 0.46896(15) 0.0510(6) Uani 1 1 d . .
H20 H 0.3609 0.4840 0.4804 0.061 Uiso 1 1 calc R U
C21 C 0.2985(2) 0.6239(2) 0.52179(16) 0.0545(7) Uani 1 1 d . .
H21 H 0.2830 0.5906 0.5692 0.065 Uiso 1 1 calc R U
C22 C 0.2741(2) 0.7385(2) 0.50449(17) 0.0560(7) Uani 1 1 d . .
C23 C 0.2972(3) 0.7878(2) 0.43409(18) 0.0589(7) Uani 1 1 d . .
H23 H 0.2803 0.8640 0.4220 0.071 Uiso 1 1 calc R U
C24 C 0.3453(3) 0.7237(2) 0.38235(16) 0.0563(7) Uani 1 1 d . .
H24 H 0.3620 0.7575 0.3355 0.068 Uiso 1 1 calc R U
C25 C 0.2247(3) 0.8039(3) 0.5610(2) 0.0663(8) Uani 1 1 d . .
N1 N 0.28557(19) 0.38765(18) 0.32606(12) 0.0503(6) Uani 1 1 d . .
N2 N 0.1875(3) 0.8565(3) 0.6058(2) 0.0914(9) Uani 1 1 d . .

loop_
_atom_site_aniso_label
_atom_site_aniso_U_11
_atom_site_aniso_U_22
_atom_site_aniso_U_33
_atom_site_aniso_U_23
_atom_site_aniso_U_13
_atom_site_aniso_U_12
C1 0.0677(18) 0.0610(17) 0.0505(14) 0.0013(13) 0.0190(13) 0.0025(14)
C2 0.069(2) 0.080(2) 0.0639(17) 0.0064(16) 0.0137(15) 0.0108(17)
C3 0.0622(18) 0.090(2) 0.078(2) -0.0015(19) 0.0182(17) 0.0085(17)
C4 0.0613(18) 0.074(2) 0.0659(17) -0.0078(16) 0.0228(15) -0.0002(15)
C5 0.0635(17) 0.0544(15) 0.0491(14) -0.0105(12) 0.0209(13) -0.0013(13)
C6 0.0584(16) 0.0552(15) 0.0430(13) -0.0091(12) 0.0164(12) 0.0010(13)
C7 0.0665(17) 0.0522(15) 0.0496(14) -0.0095(12) 0.0235(13) -0.0039(13)
C8 0.079(2) 0.0601(17) 0.0678(18) -0.0035(15) 0.0296(16) -0.0090(16)
C9 0.102(3) 0.0561(18) 0.075(2) 0.0097(16) 0.0341(19) -0.0034(18)
C10 0.087(2) 0.0584(17) 0.0631(17) 0.0075(15) 0.0218(16) 0.0059(16)
C11 0.0686(18) 0.0575(16) 0.0558(15) -0.0030(14) 0.0174(14) -0.0006(14)
C12 0.0631(17) 0.0491(14) 0.0432(13) -0.0056(11) 0.0157(12) 0.0000(12)
C13 0.0555(15) 0.0613(16) 0.0426(13) 0.0032(12) 0.0170(11) 0.0012(13)
C14 0.079(2) 0.075(2) 0.0526(15) -0.0027(14) 0.0269(15) 0.0105(16)
C15 0.087(2) 0.101(3) 0.0625(18) 0.0013(18) 0.0417(17) 0.016(2)
C16 0.080(2) 0.100(3) 0.0729(19) 0.023(2) 0.0466(18) 0.0112(19)
C17 0.0711(18) 0.0694(18) 0.0624(16) 0.0189(14) 0.0327(15) 0.0013(15)
C18 0.0594(15) 0.0549(15) 0.0383(12) 0.0104(11) 0.0180(11) 0.0020(12)
C19 0.0503(14) 0.0521(15) 0.0424(13) 0.0057(11) 0.0153(11) -0.0036(11)
C20 0.0608(15) 0.0509(14) 0.0449(13) 0.0031(11) 0.0216(12) -0.0071(12)
C21 0.0617(16) 0.0621(17) 0.0450(13) 0.0022(13) 0.0237(12) -0.0097(13)
C22 0.0579(16) 0.0586(16) 0.0550(15) -0.0048(13) 0.0222(13) -0.0069(13)
C23 0.0672(17) 0.0506(15) 0.0621(16) 0.0029(13) 0.0244(14) 0.0009(13)
C24 0.0722(18) 0.0545(16) 0.0468(13) 0.0096(12) 0.0246(13) -0.0009(13)
C25 0.0689(18) 0.0713(19) 0.0665(17) -0.0130(16) 0.0320(15) -0.0110(15)
N1 0.0560(13) 0.0500(12) 0.0450(11) -0.0005(10) 0.0151(10) 0.0001(10)
N2 0.094(2) 0.100(2) 0.097(2) -0.0250(18) 0.0547(18) -0.0098(17)

loop_
_atom_type_symbol
_atom_type_description
_atom_type_scat_dispersion_real
_atom_type_scat_dispersion_imag
_atom_type_scat_source
C C 0.0033 0.0016 'International Tables Vol C Tables 4.2.6.8 and 6.1.1.4'
H H 0.0000 0.0000 'International Tables Vol C Tables 4.2.6.8 and 6.1.1.4'
N N 0.0061 0.0033 'International Tables Vol C Tables 4.2.6.8 and 6.1.1.4'

loop_
_geom_angle_atom_site_label_1
_geom_angle_atom_site_label_2
_geom_angle_atom_site_label_3
_geom_angle
C2 C1 C6 117.6(3)
C2 C1 H1 121.2
C6 C1 H1 121.2
C1 C2 C3 121.3(3)
C1 C2 H2 119.3
C3 C2 H2 119.3
C4 C3 C2 121.0(3)
C4 C3 H3 119.5
C2 C3 H3 119.5
C3 C4 C5 118.7(3)
C3 C4 H4 120.6
C5 C4 H4 120.6
C4 C5 C6 119.6(3)
C4 C5 C7 133.8(3)
C6 C5 C7 106.5(2)
N1 C6 C1 128.9(3)
N1 C6 C5 109.4(2)
C1 C6 C5 121.7(3)
C8 C7 C12 119.1(3)
C8 C7 C5 134.2(3)
C12 C7 C5 106.7(2)
C9 C8 C7 119.0(3)
C9 C8 H8 120.5
C7 C8 H8 120.5
C8 C9 C10 121.9(3)
C8 C9 H9 119.1
C10 C9 H9 119.1
C11 C10 C9 120.0(3)
C11 C10 H10 120.0
C9 C10 H10 120.0
C12 C11 C10 118.0(3)
C12 C11 H11 121.0
C10 C11 H11 121.0
C11 C12 N1 128.8(3)
C11 C12 C7 122.0(3)
N1 C12 C7 109.2(2)
C14 C13 C18 121.5(3)
C14 C13 N1 118.2(3)
C18 C13 N1 120.2(2)
C13 C14 C15 119.9(3)
C13 C14 H14 120.1
C15 C14 H14 120.1
C16 C15 C14 119.9(3)
C16 C15 H15 120.1
C14 C15 H15 120.1
C15 C16 C17 120.0(3)
C15 C16 H16 120.0
C17 C16 H16 120.0
C18 C17 C16 120.8(3)
C18 C17 H17 119.6
C16 C17 H17 119.6
C17 C18 C13 117.9(2)
C17 C18 C19 119.2(3)
C13 C18 C19 122.8(2)
C24 C19 C20 118.4(2)
C24 C19 C18 119.9(2)
C20 C19 C18 121.6(2)
C21 C20 C19 120.6(2)
C21 C20 H20 119.7
C19 C20 H20 119.7
C20 C21 C22 119.9(2)
C20 C21 H21 120.0
C22 C21 H21 120.0
C23 C22 C21 120.0(2)
C23 C22 C25 120.9(3)
C21 C22 C25 119.1(2)
C24 C23 C22 119.4(3)
C24 C23 H23 120.3
C22 C23 H23 120.3
C23 C24 C19 121.7(2)
C23 C24 H24 119.2
C19 C24 H24 119.2
N2 C25 C22 178.8(3)
C6 N1 C12 108.2(2)
C6 N1 C13 125.5(2)
C12 N1 C13 126.1(2)

loop_
_geom_bond_atom_site_label_1
_geom_bond_atom_site_label_2
_geom_bond_distance
C1 C2 1.360(4)
C1 C6 1.397(4)
C1 H1 0.9300
C2 C3 1.404(5)
C2 H2 0.9300
C3 C4 1.375(5)
C3 H3 0.9300
C4 C5 1.383(4)
C4 H4 0.9300
C5 C6 1.401(4)
C5 C7 1.452(4)
C6 N1 1.389(3)
C7 C8 1.391(4)
C7 C12 1.400(4)
C8 C9 1.356(5)
C8 H8 0.9300
C9 C10 1.399(5)
C9 H9 0.9300
C10 C11 1.383(4)
C10 H10 0.9300
C11 C12 1.377(4)
C11 H11 0.9300
C12 N1 1.392(3)
C13 C14 1.373(4)
C13 C18 1.389(4)
C13 N1 1.432(3)
C14 C15 1.382(5)
C14 H14 0.9300
C15 C16 1.371(5)
C15 H15 0.9300
C16 C17 1.391(4)
C16 H16 0.9300
C17 C18 1.386(4)
C17 H17 0.9300
C18 C19 1.490(3)
C19 C24 1.386(4)
C19 C20 1.395(3)
C20 C21 1.367(4)
C20 H20 0.9300
C21 C22 1.395(4)
C21 H21 0.9300
C22 C23 1.381(4)
C22 C25 1.443(4)
C23 C24 1.368(4)
C23 H23 0.9300
C24 H24 0.9300
C25 N2 1.136(4)
